data_7004365
loop_
_publ_author_name
'Dixon, Isabelle M.'
'Lebon, Emilie'
'Loustau, Gilles'
'Sutra, Pierre'
'Vendier, Laure'
'Igau, Alain'
'Juris, Alberto'

_publ_section_title
;
 Broad HOMO--LUMO gap tuning through the coordination of a single
 phosphine, aminophosphine or phosphite onto a Ru(tpy)(bpy)2+ core
;
_journal_issue 41
_journal_name_full 'Dalton Transactions'
_journal_page_first 5627
_journal_page_last 5635
_journal_paper_doi 10.1039/b806325g
_journal_year 2008
_chemical_compound_source 'synthesis as described'
_chemical_formula_moiety 'C43 H34 N5 O3 P Ru, 2(F6 P)'
_chemical_formula_sum 'C43 H34 F12 N5 O3 P3 Ru'
_chemical_formula_weight 1090.73
_chemical_name_systematic
;
?
;
_space_group_IT_number 61
_symmetry_cell_setting orthorhombic
_symmetry_Int_Tables_number 61
_symmetry_space_group_name_Hall '-P 2ac 2ab'
_symmetry_space_group_name_H-M 'P b c a'
_atom_sites_solution_hydrogens geom
_atom_sites_solution_primary direct
_atom_sites_solution_secondary difmap
_cell_angle_alpha 90
_cell_angle_beta 90
_cell_angle_gamma 90
_cell_formula_units_Z 8
_cell_length_a 14.609(3)
_cell_length_b 14.272(3)
_cell_length_c 39.990(8)
_cell_measurement_reflns_used 3959
_cell_measurement_temperature 100
_cell_measurement_theta_max 32.1361
_cell_measurement_theta_min 2.7829
_cell_measurement_wavelength 0.71073
_cell_volume 8338(3)
_computing_cell_refinement 'CrysAlis RED, Oxford Diffraction Ltd.'
_computing_data_collection 'CrysAlis CCD, Oxford Diffraction Ltd.'
_computing_data_reduction 'CrysAlis RED, Oxford Diffraction Ltd.'
_computing_molecular_graphics 'Ortep-3 for Windows (Farrugia, 1997)'
_computing_publication_material 'WinGX publication routines (Farrugia, 1999)'
_computing_structure_refinement 'SHELXL-97 (Sheldrick, 1997)'
_computing_structure_solution 'SIR92 (Giacovazzo et al, 1993)'
_diffrn_ambient_temperature 100
_diffrn_measured_fraction_theta_full 0.998
_diffrn_measured_fraction_theta_max 0.998
_diffrn_measurement_device_type 'Oxford-Diffraction XCALIBUR'
_diffrn_measurement_method \w-\f
_diffrn_orient_matrix_UB_11 0.0015073588
_diffrn_orient_matrix_UB_12 0.0466846938
_diffrn_orient_matrix_UB_13 -0.0048251304
_diffrn_orient_matrix_UB_21 -0.0180979054
_diffrn_orient_matrix_UB_22 -0.0117781234
_diffrn_orient_matrix_UB_23 -0.0159340781
_diffrn_orient_matrix_UB_31 -0.0462630774
_diffrn_orient_matrix_UB_32 0.0062459476
_diffrn_orient_matrix_UB_33 0.0061171661
_diffrn_radiation_monochromator graphite
_diffrn_radiation_source 'fine-focus sealed tube'
_diffrn_radiation_type MoK\a
_diffrn_radiation_wavelength 0.71073
_diffrn_reflns_av_R_equivalents 0.1123
_diffrn_reflns_av_unetI/netI 0.1206
_diffrn_reflns_limit_h_max 18
_diffrn_reflns_limit_h_min -17
_diffrn_reflns_limit_k_max 10
_diffrn_reflns_limit_k_min -17
_diffrn_reflns_limit_l_max 49
_diffrn_reflns_limit_l_min -49
_diffrn_reflns_number 52199
_diffrn_reflns_theta_full 26.37
_diffrn_reflns_theta_max 26.37
_diffrn_reflns_theta_min 2.85
_diffrn_standards_decay_% 0
_diffrn_standards_interval_count 0
_diffrn_standards_interval_time 0
_diffrn_standards_number 0
_exptl_absorpt_coefficient_mu 0.595
_exptl_absorpt_correction_T_max 0.960
_exptl_absorpt_correction_T_min 0.937
_exptl_absorpt_correction_type multi-scan
_exptl_absorpt_process_details
;
[c.f. r.h. blessing, acta cryst. (1995), a51, 33-38]
;
_exptl_crystal_colour 'yellow orange'
_exptl_crystal_density_diffrn 1.738
_exptl_crystal_density_method 'not measured'
_exptl_crystal_description platelet
_exptl_crystal_F_000 4384
_exptl_crystal_size_max 0.2
_exptl_crystal_size_mid 0.2
_exptl_crystal_size_min 0.07
_refine_diff_density_max 0.608
_refine_diff_density_min -0.389
_refine_diff_density_rms 0.088
_refine_ls_extinction_method none
_refine_ls_goodness_of_fit_ref 0.95
_refine_ls_hydrogen_treatment constr
_refine_ls_matrix_type full
_refine_ls_number_parameters 604
_refine_ls_number_reflns 8501
_refine_ls_number_restraints 0
_refine_ls_restrained_S_all 0.95
_refine_ls_R_factor_all 0.1174
_refine_ls_R_factor_gt 0.0484
_refine_ls_shift/su_max 0.001
_refine_ls_shift/su_mean 0
_refine_ls_structure_factor_coef Fsqd
_refine_ls_weighting_details 'calc w=1/[\s^2^(Fo^2^)+(0.0092P)^2^+0.0000P] where P=(Fo^2^+2Fc^2^)/3'
_refine_ls_weighting_scheme calc
_refine_ls_wR_factor_gt 0.0496
_refine_ls_wR_factor_ref 0.0616
_reflns_number_gt 5105
_reflns_number_total 8501
_reflns_threshold_expression >2\s(I)
_cod_data_source_file b806325g.txt
_cod_data_source_block ([Ru]6)
_cod_database_code 7004365

loop_
_symmetry_equiv_pos_as_xyz
'x, y, z'
'-x+1/2, -y, z+1/2'
'x+1/2, -y+1/2, -z'
'-x, y+1/2, -z+1/2'
'-x, -y, -z'
'x-1/2, y, -z-1/2'
'-x-1/2, y-1/2, z'
'x, -y-1/2, z-1/2'

loop_
_atom_site_label
_atom_site_type_symbol
_atom_site_fract_x
_atom_site_fract_y
_atom_site_fract_z
_atom_site_U_iso_or_equiv
_atom_site_adp_type
_atom_site_occupancy
_atom_site_symmetry_multiplicity
_atom_site_calc_flag
_atom_site_refinement_flags
_atom_site_disorder_assembly
_atom_site_disorder_group
C1 C 0.1767(3) 0.3205(2) 0.41011(10) 0.0131(10) Uani 1 1 d . . .
C2 C 0.1619(3) 0.3060(2) 0.44366(10) 0.0163(10) Uani 1 1 d . . .
H2 H 0.1027 0.3072 0.4522 0.02 Uiso 1 1 calc R . .
C3 C 0.2356(3) 0.2895(3) 0.46458(10) 0.0206(11) Uani 1 1 d . . .
H3 H 0.2262 0.2801 0.4873 0.025 Uiso 1 1 calc R . .
C4 C 0.3236(3) 0.2870(3) 0.45155(11) 0.0230(11) Uani 1 1 d . . .
H4 H 0.3732 0.2753 0.4655 0.028 Uiso 1 1 calc R . .
C5 C 0.3372(3) 0.3020(3) 0.41797(11) 0.0221(11) Uani 1 1 d . . .
H5 H 0.3962 0.3005 0.4093 0.027 Uiso 1 1 calc R . .
C6 C 0.2642(3) 0.3191(3) 0.39696(10) 0.0184(11) Uani 1 1 d . . .
H6 H 0.2737 0.3296 0.3743 0.022 Uiso 1 1 calc R . .
C7 C -0.0611(3) 0.3749(3) 0.43470(9) 0.0156(10) Uani 1 1 d . . .
C8 C -0.1060(3) 0.3580(3) 0.46428(10) 0.0251(11) Uani 1 1 d . . .
H8 H -0.1225 0.2974 0.4704 0.03 Uiso 1 1 calc R . .
C9 C -0.1260(3) 0.4326(3) 0.48464(11) 0.0299(12) Uani 1 1 d . . .
H9 H -0.1569 0.422 0.5046 0.036 Uiso 1 1 calc R . .
C10 C -0.1020(3) 0.5216(3) 0.47642(11) 0.0266(12) Uani 1 1 d . . .
H10 H -0.1151 0.5711 0.4908 0.032 Uiso 1 1 calc R . .
C11 C -0.0580(3) 0.5375(3) 0.44654(11) 0.0248(11) Uani 1 1 d . . .
H11 H -0.0422 0.5983 0.4405 0.03 Uiso 1 1 calc R . .
C12 C -0.0368(3) 0.4635(3) 0.42515(9) 0.0185(11) Uani 1 1 d . . .
H12 H -0.0069 0.4741 0.405 0.022 Uiso 1 1 calc R . .
C13 C -0.1139(3) 0.3561(3) 0.34203(10) 0.0142(9) Uani 1 1 d . . .
C14 C -0.1925(3) 0.3433(2) 0.36095(10) 0.0153(10) Uani 1 1 d . . .
H14 H -0.1894 0.3335 0.3839 0.018 Uiso 1 1 calc R . .
C15 C -0.2755(3) 0.3457(2) 0.34450(10) 0.0190(11) Uani 1 1 d . . .
H15 H -0.3289 0.3357 0.3566 0.023 Uiso 1 1 calc R . .
C16 C -0.2814(3) 0.3625(3) 0.31082(10) 0.0198(10) Uani 1 1 d . . .
H16 H -0.3383 0.3656 0.3004 0.024 Uiso 1 1 calc R . .
C17 C -0.2020(3) 0.3747(3) 0.29246(10) 0.0217(11) Uani 1 1 d . . .
H17 H -0.2057 0.3845 0.2695 0.026 Uiso 1 1 calc R . .
C18 C -0.1173(3) 0.3724(3) 0.30778(10) 0.0196(10) Uani 1 1 d . . .
H18 H -0.064 0.3815 0.2955 0.024 Uiso 1 1 calc R . .
C19 C -0.1599(3) 0.1247(3) 0.32611(10) 0.0193(10) Uani 1 1 d . . .
H19 H -0.1264 0.1379 0.3069 0.023 Uiso 1 1 calc R . .
C20 C -0.2519(3) 0.1046(3) 0.32318(11) 0.0267(11) Uani 1 1 d . . .
H20 H -0.279 0.102 0.3021 0.032 Uiso 1 1 calc R . .
C21 C -0.3032(3) 0.0885(3) 0.35107(12) 0.0284(13) Uani 1 1 d . . .
H21 H -0.3658 0.0775 0.3494 0.034 Uiso 1 1 calc R . .
C22 C -0.2603(3) 0.0888(2) 0.38205(11) 0.0200(11) Uani 1 1 d . . .
H22 H -0.2939 0.0781 0.4014 0.024 Uiso 1 1 calc R . .
C23 C -0.1674(3) 0.1053(2) 0.38384(10) 0.0129(10) Uani 1 1 d . . .
C24 C -0.1133(3) 0.0977(2) 0.41490(10) 0.0135(10) Uani 1 1 d . . .
C25 C -0.1457(3) 0.0909(2) 0.44741(10) 0.0186(11) Uani 1 1 d . . .
H25 H -0.2082 0.0893 0.4517 0.022 Uiso 1 1 calc R . .
C26 C -0.0832(3) 0.0867(2) 0.47312(11) 0.0198(11) Uani 1 1 d . . .
H26 H -0.104 0.0848 0.4951 0.024 Uiso 1 1 calc R . .
C27 C 0.0092(3) 0.0850(2) 0.46700(9) 0.0163(10) Uani 1 1 d . . .
H27 H 0.0509 0.0819 0.4845 0.02 Uiso 1 1 calc R . .
C28 C 0.0390(3) 0.0881(2) 0.43410(10) 0.0128(10) Uani 1 1 d . . .
C29 C 0.1331(3) 0.0828(2) 0.42198(10) 0.0123(10) Uani 1 1 d . . .
C30 C 0.2074(3) 0.0524(2) 0.44094(10) 0.0173(10) Uani 1 1 d . . .
H30 H 0.2 0.0386 0.4635 0.021 Uiso 1 1 calc R . .
C31 C 0.2919(3) 0.0428(3) 0.42608(11) 0.0234(11) Uani 1 1 d . . .
H31 H 0.3419 0.0226 0.4385 0.028 Uiso 1 1 calc R . .
C32 C 0.3018(3) 0.0631(3) 0.39280(11) 0.0221(11) Uani 1 1 d . . .
H32 H 0.3584 0.0557 0.3824 0.027 Uiso 1 1 calc R . .
C33 C 0.2277(3) 0.0945(2) 0.37478(11) 0.0175(11) Uani 1 1 d . . .
H33 H 0.2353 0.1087 0.3523 0.021 Uiso 1 1 calc R . .
C34 C 0.0982(3) 0.2512(3) 0.30559(10) 0.0162(10) Uani 1 1 d . . .
H34 H 0.0975 0.3014 0.3204 0.019 Uiso 1 1 calc R . .
C35 C 0.1248(3) 0.2677(3) 0.27279(10) 0.0256(12) Uani 1 1 d . . .
H35 H 0.1424 0.3273 0.2659 0.031 Uiso 1 1 calc R . .
C36 C 0.1246(3) 0.1949(3) 0.25092(11) 0.0273(12) Uani 1 1 d . . .
H36 H 0.1391 0.2047 0.2285 0.033 Uiso 1 1 calc R . .
C37 C 0.1028(3) 0.1066(3) 0.26213(10) 0.0213(11) Uani 1 1 d . . .
H37 H 0.1044 0.0559 0.2476 0.026 Uiso 1 1 calc R . .
C38 C 0.0783(3) 0.0940(3) 0.29522(10) 0.0154(10) Uani 1 1 d . . .
C39 C 0.0576(3) 0.0010(3) 0.30979(10) 0.0137(10) Uani 1 1 d . . .
C40 C 0.0674(3) -0.0815(3) 0.29230(10) 0.0194(11) Uani 1 1 d . . .
H40 H 0.0852 -0.0809 0.27 0.023 Uiso 1 1 calc R . .
C41 C 0.0504(3) -0.1650(2) 0.30850(10) 0.0197(11) Uani 1 1 d . . .
H41 H 0.0567 -0.2216 0.2972 0.024 Uiso 1 1 calc R . .
C42 C 0.0238(3) -0.1636(2) 0.34191(9) 0.0171(10) Uani 1 1 d . . .
H42 H 0.0124 -0.2192 0.3533 0.02 Uiso 1 1 calc R . .
C43 C 0.0148(3) -0.0796(2) 0.35759(9) 0.0161(10) Uani 1 1 d . . .
H43 H -0.0046 -0.079 0.3797 0.019 Uiso 1 1 calc R . .
N5 N -0.1175(2) 0.1256(2) 0.35561(7) 0.0133(8) Uani 1 1 d . . .
N4 N -0.0231(2) 0.09829(17) 0.40931(7) 0.0099(7) Uani 1 1 d . . .
N3 N 0.1443(2) 0.10532(19) 0.38874(8) 0.0125(8) Uani 1 1 d . . .
N2 N 0.0735(2) 0.1669(2) 0.31685(7) 0.0128(8) Uani 1 1 d . . .
N1 N 0.0325(2) 0.00249(19) 0.34261(7) 0.0111(7) Uani 1 1 d . . .
O1 O 0.10609(17) 0.34404(16) 0.38779(6) 0.0152(7) Uani 1 1 d . . .
O2 O -0.04284(17) 0.29398(15) 0.41558(6) 0.0132(7) Uani 1 1 d . . .
O3 O -0.02672(17) 0.36136(16) 0.35723(5) 0.0127(6) Uani 1 1 d . . .
F1 F 0.44247(17) -0.01575(15) 0.26773(6) 0.0388(7) Uani 1 1 d . . .
F2 F 0.31074(18) 0.13215(16) 0.30324(6) 0.0456(7) Uani 1 1 d . . .
F3 F 0.39439(17) 0.13150(18) 0.25624(6) 0.0422(7) Uani 1 1 d . . .
F4 F 0.3586(2) -0.01423(16) 0.31485(7) 0.0599(9) Uani 1 1 d . . .
F5 F 0.29225(19) 0.01568(17) 0.26578(7) 0.0606(9) Uani 1 1 d . . .
F6 F 0.4617(2) 0.09983(15) 0.30526(6) 0.0529(8) Uani 1 1 d . . .
F7 F -0.07054(16) -0.23930(14) 0.41417(5) 0.0270(6) Uani 1 1 d . . .
F8 F -0.16167(14) -0.12799(15) 0.47556(5) 0.0236(6) Uani 1 1 d . . .
F9 F -0.16856(16) -0.11732(14) 0.41917(5) 0.0305(6) Uani 1 1 d . . .
F10 F -0.06354(16) -0.24951(14) 0.47097(5) 0.0289(7) Uani 1 1 d . . .
F11 F -0.03120(15) -0.11324(12) 0.44514(5) 0.0249(6) Uani 1 1 d . . .
F12 F -0.20065(16) -0.25521(14) 0.44458(6) 0.0301(6) Uani 1 1 d . . .
P1 P 0.01483(8) 0.28385(6) 0.38181(2) 0.0121(2) Uani 1 1 d . . .
P2 P 0.37640(9) 0.05832(8) 0.28556(3) 0.0268(3) Uani 1 1 d . . .
P3 P -0.11648(8) -0.18405(7) 0.44493(3) 0.0188(3) Uani 1 1 d . . .
Ru1 Ru 0.02286(2) 0.13568(2) 0.364600(7) 0.01178(8) Uani 1 1 d . . .

loop_
_atom_site_aniso_label
_atom_site_aniso_U_11
_atom_site_aniso_U_22
_atom_site_aniso_U_33
_atom_site_aniso_U_23
_atom_site_aniso_U_13
_atom_site_aniso_U_12
C1 0.016(3) 0.009(2) 0.014(3) 0.0015(19) -0.005(2) 0.0029(19)
C2 0.009(3) 0.016(2) 0.024(3) 0.001(2) 0.003(2) -0.0008(19)
C3 0.030(3) 0.018(2) 0.013(3) -0.001(2) 0.000(2) 0.000(2)
C4 0.016(3) 0.023(2) 0.029(3) -0.011(2) -0.007(2) -0.002(2)
C5 0.014(3) 0.030(3) 0.022(3) -0.005(2) 0.001(2) -0.003(2)
C6 0.017(3) 0.026(2) 0.013(3) -0.003(2) 0.001(2) -0.003(2)
C7 0.012(3) 0.016(2) 0.018(2) -0.008(2) -0.0005(18) 0.004(2)
C8 0.022(3) 0.026(2) 0.027(3) -0.007(2) 0.006(2) -0.006(2)
C9 0.031(3) 0.038(3) 0.021(3) -0.014(2) 0.009(2) -0.003(3)
C10 0.021(3) 0.029(3) 0.030(3) -0.019(2) 0.000(2) 0.006(2)
C11 0.028(3) 0.013(2) 0.034(3) -0.006(2) -0.005(2) 0.001(2)
C12 0.019(3) 0.016(2) 0.020(3) 0.0024(19) 0.005(2) 0.003(2)
C13 0.014(3) 0.012(2) 0.017(2) -0.002(2) -0.0019(19) 0.004(2)
C14 0.016(3) 0.012(2) 0.017(3) 0.0013(19) 0.001(2) 0.0028(18)
C15 0.018(3) 0.014(2) 0.025(3) 0.002(2) 0.002(2) -0.002(2)
C16 0.020(3) 0.017(2) 0.023(3) -0.002(2) -0.005(2) -0.001(2)
C17 0.025(3) 0.027(3) 0.013(2) 0.002(2) -0.001(2) -0.001(2)
C18 0.016(3) 0.024(2) 0.019(3) 0.002(2) 0.004(2) -0.001(2)
C19 0.027(3) 0.012(2) 0.019(3) 0.001(2) -0.003(2) 0.003(2)
C20 0.033(3) 0.016(2) 0.031(3) -0.002(2) -0.015(3) 0.004(2)
C21 0.016(3) 0.017(2) 0.052(4) -0.005(2) -0.011(3) 0.007(2)
C22 0.016(3) 0.016(2) 0.028(3) 0.002(2) 0.004(2) 0.002(2)
C23 0.015(3) 0.007(2) 0.017(3) -0.0056(18) 0.001(2) 0.0037(18)
C24 0.014(3) 0.006(2) 0.020(3) 0.0004(18) 0.001(2) 0.0000(19)
C25 0.022(3) 0.011(2) 0.023(3) 0.005(2) 0.009(2) 0.001(2)
C26 0.032(3) 0.013(2) 0.015(3) 0.0010(19) 0.006(2) 0.005(2)
C27 0.028(3) 0.010(2) 0.011(2) -0.0004(17) -0.001(2) 0.005(2)
C28 0.014(3) 0.008(2) 0.016(2) -0.0025(18) -0.001(2) 0.0002(19)
C29 0.019(3) 0.008(2) 0.010(2) -0.0037(18) -0.001(2) -0.0008(19)
C30 0.022(3) 0.013(2) 0.017(3) 0.0004(19) -0.009(2) 0.002(2)
C31 0.019(3) 0.018(2) 0.034(3) -0.009(2) -0.008(2) 0.007(2)
C32 0.014(3) 0.022(2) 0.030(3) -0.007(2) 0.000(2) 0.002(2)
C33 0.014(3) 0.017(2) 0.022(3) -0.0048(19) 0.006(2) -0.001(2)
C34 0.020(3) 0.015(2) 0.014(2) -0.0011(19) 0.004(2) 0.002(2)
C35 0.031(3) 0.019(3) 0.027(3) 0.006(2) 0.013(2) 0.004(2)
C36 0.041(3) 0.025(3) 0.016(3) 0.008(2) 0.014(2) 0.011(2)
C37 0.033(3) 0.017(3) 0.014(3) -0.0038(19) 0.003(2) 0.008(2)
C38 0.013(3) 0.016(2) 0.017(3) 0.000(2) 0.0019(19) 0.0018(19)
C39 0.008(2) 0.017(2) 0.016(3) -0.001(2) -0.0011(19) 0.0007(18)
C40 0.018(3) 0.021(2) 0.019(3) -0.004(2) 0.002(2) 0.002(2)
C41 0.026(3) 0.009(2) 0.024(3) -0.0056(19) 0.002(2) 0.0029(19)
C42 0.019(3) 0.009(2) 0.023(2) 0.0011(17) -0.001(2) 0.001(2)
C43 0.018(3) 0.012(2) 0.018(3) 0.0017(18) 0.004(2) 0.002(2)
N5 0.016(2) 0.0091(17) 0.015(2) -0.0022(15) -0.0019(15) 0.0043(17)
N4 0.013(2) 0.0053(15) 0.0115(19) -0.0024(13) 0.0026(17) 0.0038(16)
N3 0.010(2) 0.0128(19) 0.015(2) -0.0017(15) 0.0019(15) -0.0004(15)
N2 0.012(2) 0.0140(19) 0.012(2) 0.0008(15) 0.0018(15) 0.0026(15)
N1 0.009(2) 0.0141(17) 0.0104(19) 0.0009(14) -0.0017(16) 0.0032(16)
O1 0.0098(17) 0.0196(16) 0.0163(16) 0.0016(12) -0.0020(12) -0.0056(13)
O2 0.0151(18) 0.0102(13) 0.0142(16) 0.0001(12) 0.0056(13) 0.0004(13)
O3 0.0118(14) 0.0114(12) 0.0147(15) 0.0041(13) -0.0014(13) 0.0003(15)
F1 0.0339(19) 0.0245(14) 0.058(2) -0.0094(13) 0.0081(13) 0.0069(13)
F2 0.062(2) 0.0272(14) 0.0481(18) -0.0048(14) 0.0291(14) 0.0058(16)
F3 0.055(2) 0.0402(15) 0.0311(17) 0.0116(14) 0.0127(13) 0.0157(16)
F4 0.101(3) 0.0282(16) 0.051(2) 0.0163(14) 0.0260(18) 0.0008(17)
F5 0.036(2) 0.0563(19) 0.090(3) -0.0338(17) -0.0193(16) 0.0006(16)
F6 0.067(2) 0.0332(16) 0.0581(19) -0.0065(13) -0.0341(17) -0.0046(15)
F7 0.0358(18) 0.0209(13) 0.0242(16) -0.0066(12) 0.0116(12) -0.0043(12)
F8 0.0266(15) 0.0226(12) 0.0215(14) -0.0076(12) 0.0050(11) -0.0004(12)
F9 0.0419(18) 0.0266(15) 0.0229(15) 0.0011(12) -0.0116(12) 0.0056(13)
F10 0.0414(19) 0.0210(13) 0.0245(16) 0.0033(11) -0.0071(12) 0.0083(12)
F11 0.0178(14) 0.0184(13) 0.0384(15) -0.0051(10) 0.0037(12) -0.0076(12)
F12 0.0286(17) 0.0259(13) 0.0359(17) -0.0103(12) 0.0085(13) -0.0166(12)
P1 0.0123(7) 0.0130(5) 0.0109(6) -0.0002(4) 0.0011(5) 0.0002(5)
P2 0.0325(9) 0.0215(7) 0.0264(8) -0.0032(6) 0.0025(6) -0.0010(6)
P3 0.0209(8) 0.0169(6) 0.0188(7) -0.0020(5) 0.0011(6) -0.0022(6)
Ru1 0.01268(17) 0.01233(14) 0.01033(16) -0.00021(17) 0.00106(17) 0.00088(17)

loop_
_atom_type_symbol
_atom_type_description
_atom_type_scat_dispersion_real
_atom_type_scat_dispersion_imag
_atom_type_scat_source
C C 0.0033 0.0016 'International Tables Vol C Tables 4.2.6.8 and 6.1.1.4'
H H 0 0 'International Tables Vol C Tables 4.2.6.8 and 6.1.1.4'
N N 0.0061 0.0033 'International Tables Vol C Tables 4.2.6.8 and 6.1.1.4'
O O 0.0106 0.006 'International Tables Vol C Tables 4.2.6.8 and 6.1.1.4'
F F 0.0171 0.0103 'International Tables Vol C Tables 4.2.6.8 and 6.1.1.4'
P P 0.1023 0.0942 'International Tables Vol C Tables 4.2.6.8 and 6.1.1.4'
Ru Ru -1.2594 0.8363 'International Tables Vol C Tables 4.2.6.8 and 6.1.1.4'

loop_
_geom_angle_atom_site_label_1
_geom_angle_atom_site_label_2
_geom_angle_atom_site_label_3
_geom_angle
_geom_angle_site_symmetry_1
_geom_angle_site_symmetry_3
_geom_angle_publ_flag
C2 C1 C6 120.9(4) . . ?
C2 C1 O1 122.8(4) . . ?
C6 C1 O1 116.2(4) . . ?
C1 C2 C3 119.6(4) . . ?
C2 C3 C4 119.9(4) . . ?
C5 C4 C3 119.8(4) . . ?
C4 C5 C6 120.7(4) . . ?
C5 C6 C1 119.1(4) . . ?
C12 C7 C8 121.8(4) . . ?
C12 C7 O2 123.8(3) . . ?
C8 C7 O2 114.4(4) . . ?
C9 C8 C7 118.5(4) . . ?
C10 C9 C8 121.8(4) . . ?
C9 C10 C11 119.0(4) . . ?
C10 C11 C12 120.9(4) . . ?
C7 C12 C11 118.1(4) . . ?
C14 C13 C18 122.0(4) . . ?
C14 C13 O3 121.2(3) . . ?
C18 C13 O3 116.6(3) . . ?
C15 C14 C13 117.6(4) . . ?
C16 C15 C14 121.9(4) . . ?
C15 C16 C17 119.3(4) . . ?
C18 C17 C16 120.8(4) . . ?
C17 C18 C13 118.2(4) . . ?
N5 C19 C20 122.0(4) . . ?
C21 C20 C19 120.1(4) . . ?
C20 C21 C22 118.7(5) . . ?
C23 C22 C21 119.4(4) . . ?
N5 C23 C22 121.0(4) . . ?
N5 C23 C24 115.0(4) . . ?
C22 C23 C24 123.9(4) . . ?
N4 C24 C25 119.6(4) . . ?
N4 C24 C23 112.8(4) . . ?
C25 C24 C23 127.7(4) . . ?
C26 C25 C24 118.5(4) . . ?
C27 C26 C25 121.3(4) . . ?
C26 C27 C28 118.6(4) . . ?
N4 C28 C27 119.3(4) . . ?
N4 C28 C29 113.2(4) . . ?
C27 C28 C29 127.5(4) . . ?
N3 C29 C30 120.4(4) . . ?
N3 C29 C28 114.8(3) . . ?
C30 C29 C28 124.7(4) . . ?
C31 C30 C29 119.6(4) . . ?
C32 C31 C30 119.5(4) . . ?
C31 C32 C33 119.6(4) . . ?
N3 C33 C32 122.1(4) . . ?
N2 C34 C35 123.2(4) . . ?
C36 C35 C34 118.6(4) . . ?
C35 C36 C37 119.4(4) . . ?
C36 C37 C38 119.5(4) . . ?
N2 C38 C37 121.6(3) . . ?
N2 C38 C39 115.3(3) . . ?
C37 C38 C39 123.1(4) . . ?
N1 C39 C40 122.0(3) . . ?
N1 C39 C38 114.9(3) . . ?
C40 C39 C38 123.1(4) . . ?
C39 C40 C41 118.8(4) . . ?
C40 C41 C42 119.3(3) . . ?
C43 C42 C41 118.8(3) . . ?
N1 C43 C42 123.1(3) . . ?
C19 N5 C23 118.6(4) . . ?
C19 N5 Ru1 127.6(3) . . ?
C23 N5 Ru1 113.2(3) . . ?
C24 N4 C28 122.6(3) . . ?
C24 N4 Ru1 119.1(3) . . ?
C28 N4 Ru1 117.6(3) . . ?
C33 N3 C29 118.7(3) . . ?
C33 N3 Ru1 127.3(3) . . ?
C29 N3 Ru1 113.5(3) . . ?
C34 N2 C38 117.6(3) . . ?
C34 N2 Ru1 126.5(3) . . ?
C38 N2 Ru1 115.8(2) . . ?
C43 N1 C39 117.9(3) . . ?
C43 N1 Ru1 126.2(2) . . ?
C39 N1 Ru1 115.8(2) . . ?
C1 O1 P1 125.2(2) . . ?
C7 O2 P1 129.2(2) . . ?
C13 O3 P1 124.7(2) . . ?
O2 P1 O3 104.88(13) . . ?
O2 P1 O1 105.29(13) . . ?
O3 P1 O1 92.10(13) . . ?
O2 P1 Ru1 112.02(9) . . ?
O3 P1 Ru1 119.13(10) . . ?
O1 P1 Ru1 120.72(11) . . ?
F5 P2 F4 89.46(16) . . ?
F5 P2 F6 179.17(17) . . ?
F4 P2 F6 90.35(16) . . ?
F5 P2 F2 90.48(16) . . ?
F4 P2 F2 90.30(14) . . ?
F6 P2 F2 90.33(15) . . ?
F5 P2 F3 90.71(16) . . ?
F4 P2 F3 179.78(18) . . ?
F6 P2 F3 89.48(15) . . ?
F2 P2 F3 89.55(13) . . ?
F5 P2 F1 89.53(14) . . ?
F4 P2 F1 89.83(14) . . ?
F6 P2 F1 89.66(15) . . ?
F2 P2 F1 179.87(18) . . ?
F3 P2 F1 90.32(14) . . ?
F12 P3 F9 90.39(13) . . ?
F12 P3 F10 90.38(13) . . ?
F9 P3 F10 179.12(15) . . ?
F12 P3 F11 179.46(15) . . ?
F9 P3 F11 89.87(12) . . ?
F10 P3 F11 89.37(13) . . ?
F12 P3 F8 90.40(13) . . ?
F9 P3 F8 89.95(13) . . ?
F10 P3 F8 89.60(12) . . ?
F11 P3 F8 90.08(12) . . ?
F12 P3 F7 90.16(12) . . ?
F9 P3 F7 89.88(13) . . ?
F10 P3 F7 90.56(13) . . ?
F11 P3 F7 89.36(12) . . ?
F8 P3 F7 179.42(15) . . ?
N4 Ru1 N3 79.20(14) . . ?
N4 Ru1 N5 78.72(13) . . ?
N3 Ru1 N5 155.50(12) . . ?
N4 Ru1 N2 176.62(11) . . ?
N3 Ru1 N2 99.63(12) . . ?
N5 Ru1 N2 101.81(12) . . ?
N4 Ru1 N1 99.02(11) . . ?
N3 Ru1 N1 87.04(12) . . ?
N5 Ru1 N1 86.07(12) . . ?
N2 Ru1 N1 77.72(12) . . ?
N4 Ru1 P1 87.65(8) . . ?
N3 Ru1 P1 95.74(8) . . ?
N5 Ru1 P1 93.82(9) . . ?
N2 Ru1 P1 95.63(9) . . ?
N1 Ru1 P1 173.16(9) . . ?

loop_
_geom_bond_atom_site_label_1
_geom_bond_atom_site_label_2
_geom_bond_distance
_geom_bond_site_symmetry_2
_geom_bond_publ_flag
C1 C2 1.375(5) . ?
C1 C6 1.383(5) . ?
C1 O1 1.404(4) . ?
C2 C3 1.384(5) . ?
C3 C4 1.387(5) . ?
C4 C5 1.374(5) . ?
C5 C6 1.379(5) . ?
C7 C12 1.368(5) . ?
C7 C8 1.374(5) . ?
C7 O2 1.410(4) . ?
C8 C9 1.371(5) . ?
C9 C10 1.358(5) . ?
C10 C11 1.375(5) . ?
C11 C12 1.394(5) . ?
C13 C14 1.387(5) . ?
C13 C18 1.390(5) . ?
C13 O3 1.414(4) . ?
C14 C15 1.380(5) . ?
C15 C16 1.370(5) . ?
C16 C17 1.384(5) . ?
C17 C18 1.381(5) . ?
C19 N5 1.332(4) . ?
C19 C20 1.380(5) . ?
C20 C21 1.363(6) . ?
C21 C22 1.389(5) . ?
C22 C23 1.379(5) . ?
C23 N5 1.375(4) . ?
C23 C24 1.477(5) . ?
C24 N4 1.337(5) . ?
C24 C25 1.387(5) . ?
C25 C26 1.377(5) . ?
C26 C27 1.372(5) . ?
C27 C28 1.386(5) . ?
C28 N4 1.351(4) . ?
C28 C29 1.460(5) . ?
C29 N3 1.377(4) . ?
C29 C30 1.394(5) . ?
C30 C31 1.377(5) . ?
C31 C32 1.370(5) . ?
C32 C33 1.376(5) . ?
C33 N3 1.350(5) . ?
C34 N2 1.334(4) . ?
C34 C35 1.388(5) . ?
C35 C36 1.357(5) . ?
C36 C37 1.375(5) . ?
C37 C38 1.383(5) . ?
C38 N2 1.355(4) . ?
C38 C39 1.480(5) . ?
C39 N1 1.363(4) . ?
C39 C40 1.377(5) . ?
C40 C41 1.378(5) . ?
C41 C42 1.392(5) . ?
C42 C43 1.359(4) . ?
C43 N1 1.341(4) . ?
N5 Ru1 2.087(3) . ?
N4 Ru1 1.983(3) . ?
N3 Ru1 2.065(3) . ?
N2 Ru1 2.096(3) . ?
N1 Ru1 2.099(3) . ?
O1 P1 1.604(3) . ?
O2 P1 1.598(3) . ?
O3 P1 1.600(2) . ?
F1 P2 1.599(2) . ?
F2 P2 1.591(2) . ?
F3 P2 1.592(3) . ?
F4 P2 1.585(3) . ?
F5 P2 1.583(3) . ?
F6 P2 1.589(3) . ?
F7 P3 1.608(2) . ?
F8 P3 1.605(2) . ?
F9 P3 1.596(2) . ?
F10 P3 1.599(2) . ?
F11 P3 1.604(2) . ?
F12 P3 1.595(2) . ?
P1 Ru1 2.2268(11) . ?
